data_4334493
loop_
_publ_author_name
'Aimee J. Gamble'
'Jason M. Lynam'
'Robert J. Thatcher'
'Paul H. Walton'
'Adrian C. Whitwood'

_publ_contact_author_address
;Department of Chemistry
University of York
Heslington 
York
YO10 5DD
UK
;
_publ_contact_author_email jason.lynam@york.ac.uk
_publ_contact_author_fax +44(0)1904322516
_publ_contact_author_name 'Jason Lynam'
_publ_contact_author_phone +44(0)1904322534
_publ_section_title
;
 cis-1,3,5-Triaminocyclohexane as a Facially Capping Ligand for
 Ruthenium(II)
;
_journal_name_full 'Inorganic Chemistry'
_journal_page_first 4517
_journal_page_last 4527
_journal_paper_doi 10.1021/ic302819j
_journal_volume 52
_journal_year 2013
_chemical_absolute_configuration ad
_chemical_formula_moiety 'C36 H39 Cl N3 P2 Ru, 3(C H4 O), Cl'
_chemical_formula_sum 'C39 H51 Cl2 N3 O3 P2 Ru'
_chemical_formula_weight 843.74
_chemical_name_systematic
;
 ? 
;
_space_group_crystal_system monoclinic
_space_group_IT_number 9
_space_group_name_Hall 'C -2yc'
_space_group_name_H-M_alt 'C 1 c 1'
_symmetry_space_group_name_Hall 'C -2yc'
_symmetry_space_group_name_H-M 'C 1 c 1'
_atom_sites_solution_hydrogens geom
_atom_sites_solution_primary direct
_atom_sites_solution_secondary difmap
_audit_creation_date 2011-08-02
_audit_creation_method
;
  Olex2 1.1
  (compiled 2011.02.15 svn.r1672, GUI svn.r3494)
;
_cell_angle_alpha 90.00
_cell_angle_beta 109.141(5)
_cell_angle_gamma 90.00
_cell_formula_units_Z 4
_cell_length_a 18.3263(7)
_cell_length_b 8.5294(2)
_cell_length_c 26.4162(13)
_cell_measurement_reflns_used 13940
_cell_measurement_temperature 110.0
_cell_measurement_theta_max 30.0000
_cell_measurement_theta_min 2.8920
_cell_volume 3900.9(3)
_computing_cell_refinement
;
CrysAlisPro, Agilent Technologies,
Version 1.171.35.11 (release 16-05-2011 CrysAlis171 .NET)
(compiled May 16 2011,17:55:39)
;
_computing_data_collection
;
CrysAlisPro, Agilent Technologies,
Version 1.171.35.11 (release 16-05-2011 CrysAlis171 .NET)
(compiled May 16 2011,17:55:39)
;
_computing_data_reduction
;
CrysAlisPro, Agilent Technologies,
Version 1.171.35.11 (release 16-05-2011 CrysAlis171 .NET)
(compiled May 16 2011,17:55:39)
;
_computing_molecular_graphics
;
O. V. Dolomanov, L. J. Bourhis, R. J. Gildea, J. A. K. Howard and H. Puschmann,
OLEX2: a complete structure solution, refinement and analysis program.
J. Appl. Cryst. (2009). 42, 339-341.
;
_computing_publication_material
;
O. V. Dolomanov, L. J. Bourhis, R. J. Gildea, J. A. K. Howard and H. Puschmann,
OLEX2: a complete structure solution, refinement and analysis program.
J. Appl. Cryst. (2009). 42, 339-341.
;
_computing_structure_refinement 'SHELXL-97 (Sheldrick, 1997)'
_computing_structure_solution 'A short history of SHELX (Sheldrick, 2007)/Bruker'
_diffrn_ambient_temperature 110.0
_diffrn_detector_area_resol_mean 16.1450
_diffrn_measured_fraction_theta_full 0.9977
_diffrn_measured_fraction_theta_max 0.902
_diffrn_measurement_details
;
  1 omega  -46.00   52.00   1.0000   16.0000
omega____ theta____ kappa____ phi______ frames
    -      -19.9870   37.0000 -180.0000 98

  2 omega  -38.00    7.00   1.0000   16.0000
omega____ theta____ kappa____ phi______ frames
    -      -19.9870  -77.0000   30.0000 45

  3 omega  -90.00  -63.00   1.0000   16.0000
omega____ theta____ kappa____ phi______ frames
    -      -19.9870  -77.0000   30.0000 27

  4 omega  -47.00  -21.00   1.0000   16.0000
omega____ theta____ kappa____ phi______ frames
    -       21.2370  -72.0000  120.0000 26

  5 omega   -8.00   43.00   1.0000   16.0000
omega____ theta____ kappa____ phi______ frames
    -       21.2370   81.0000   -8.0000 51

  6 omega   16.00   50.00   1.0000   16.0000
omega____ theta____ kappa____ phi______ frames
    -       21.2375   72.0000   59.0000 34

  7 omega   52.00   82.00   1.0000   16.0000
omega____ theta____ kappa____ phi______ frames
    -       21.2375   77.0000 -120.0000 30

  8 omega  -44.00    7.00   1.0000   16.0000
omega____ theta____ kappa____ phi______ frames
    -      -19.9875  -72.0000  109.0000 51

  9 omega  -80.00  -39.00   1.0000   16.0000
omega____ theta____ kappa____ phi______ frames
    -      -19.9875  137.0000 -104.0000 41

 10 omega   14.00   41.00   1.0000   16.0000
omega____ theta____ kappa____ phi______ frames
    -       21.2375  -72.0000  120.0000 27

 11 omega   22.00   48.00   1.0000   16.0000
omega____ theta____ kappa____ phi______ frames
    -       21.2375  -81.0000   49.0000 26

 12 omega  -32.00   68.00   1.0000   16.0000
omega____ theta____ kappa____ phi______ frames
    -       21.2375    0.0000 -120.0000 100
;
_diffrn_measurement_device_type 'SuperNova, Single source at offset), Eos'
_diffrn_measurement_method '\w scans'
_diffrn_orient_matrix_UB_11 -0.0159265000
_diffrn_orient_matrix_UB_12 -0.0667471000
_diffrn_orient_matrix_UB_13 0.0085957000
_diffrn_orient_matrix_UB_21 0.0335101000
_diffrn_orient_matrix_UB_22 -0.0060852000
_diffrn_orient_matrix_UB_23 0.0229918000
_diffrn_orient_matrix_UB_31 -0.0174813000
_diffrn_orient_matrix_UB_32 0.0493987000
_diffrn_orient_matrix_UB_33 0.0144003000
_diffrn_radiation_monochromator mirror
_diffrn_radiation_type 'Mo K\a'
_diffrn_radiation_wavelength 0.7107
_diffrn_reflns_av_R_equivalents 0.0336
_diffrn_reflns_av_unetI/netI 0.0477
_diffrn_reflns_limit_h_max 25
_diffrn_reflns_limit_h_min -25
_diffrn_reflns_limit_k_max 12
_diffrn_reflns_limit_k_min -11
_diffrn_reflns_limit_l_max 34
_diffrn_reflns_limit_l_min -34
_diffrn_reflns_number 22702
_diffrn_reflns_theta_full 27.50
_diffrn_reflns_theta_max 30.05
_diffrn_reflns_theta_min 2.90
_diffrn_source 'SuperNova (Mo) x-ray Source'
_exptl_absorpt_coefficient_mu 0.662
_exptl_absorpt_correction_T_max 0.989
_exptl_absorpt_correction_T_min 0.981
_exptl_absorpt_correction_type analytical
_exptl_absorpt_process_details
;
CrysAlisPro, Agilent Technologies,
Version 1.171.35.11 (release 16-05-2011 CrysAlis171 .NET)
(compiled May 16 2011,17:55:39)
Analytical numeric absorption correction using a multifaceted crystal
            model based on expressions derived by R.C. Clark & J.S. Reid.
(Clark, R. C. & Reid, J. S. (1995). Acta Cryst. A51, 887-897)
;
_exptl_crystal_colour yellow
_exptl_crystal_colour_lustre clear
_exptl_crystal_colour_modifier light
_exptl_crystal_colour_primary yellow
_exptl_crystal_density_diffrn 1.437
_exptl_crystal_description block
_exptl_crystal_F_000 1752
_exptl_crystal_recrystallization_method 'MeOH slow evaporation'
_exptl_crystal_size_max 0.1549
_exptl_crystal_size_mid 0.1457
_exptl_crystal_size_min 0.0797
_refine_diff_density_max 0.410
_refine_diff_density_min -0.402
_refine_diff_density_rms 0.064
_refine_ls_abs_structure_details 'Flack H D (1983), Acta Cryst. A39, 876-881'
_refine_ls_abs_structure_Flack -0.015(15)
_refine_ls_extinction_method none
_refine_ls_goodness_of_fit_ref 1.035
_refine_ls_hydrogen_treatment mixed
_refine_ls_matrix_type full
_refine_ls_number_parameters 484
_refine_ls_number_reflns 9763
_refine_ls_number_restraints 2
_refine_ls_restrained_S_all 1.035
_refine_ls_R_factor_all 0.0305
_refine_ls_R_factor_gt 0.0283
_refine_ls_shift/su_max 0.001
_refine_ls_shift/su_mean 0.000
_refine_ls_structure_factor_coef Fsqd
_refine_ls_weighting_details 'calc w=1/[\s^2^(Fo^2^)+(0.0200P)^2^+1.2732P] where P=(Fo^2^+2Fc^2^)/3'
_refine_ls_weighting_scheme calc
_refine_ls_wR_factor_gt 0.0570
_refine_ls_wR_factor_ref 0.0585
_reflns_number_gt 9397
_reflns_number_total 9763
_reflns_threshold_expression >2sigma(I)
_cod_data_source_file ic302819j_si_002_10.cif
_cod_data_source_block Complex3f
_cod_database_code 4334493
_chemical_oxdiff_formula C36H39Cl2N3P2Ru
_reflns_odcompleteness_completeness 99.77
_reflns_odcompleteness_iscentric 1
_reflns_odcompleteness_theta 27.50

loop_
_space_group_symop_id
_space_group_symop_operation_xyz
1 'x, y, z'
2 'x, -y, z+1/2'
3 'x+1/2, y+1/2, z'
4 'x+1/2, -y+1/2, z+1/2'

loop_
_atom_site_label
_atom_site_type_symbol
_atom_site_fract_x
_atom_site_fract_y
_atom_site_fract_z
_atom_site_U_iso_or_equiv
_atom_site_adp_type
_atom_site_occupancy
_atom_site_symmetry_multiplicity
_atom_site_calc_flag
_atom_site_refinement_flags
H1 H 0.1227 1.4072 0.2668 0.017 Uiso 1 1 calc R
H1a H 0.0809(16) 1.168(3) 0.2416(11) 0.016 Uiso 1 1 d .
H1b H 0.1057(15) 1.170(3) 0.2941(11) 0.016 Uiso 1 1 d .
H2a H 0.1963 1.4485 0.2140 0.020 Uiso 1 1 calc R
H2b H 0.1387 1.3096 0.1860 0.020 Uiso 1 1 calc R
H2c H 0.2676(17) 1.014(3) 0.2106(11) 0.016 Uiso 1 1 d .
H2d H 0.1985(16) 1.063(3) 0.1759(12) 0.016 Uiso 1 1 d .
H3 H 0.2695 1.2685 0.1876 0.017 Uiso 1 1 calc R
H3a H 0.2740(16) 1.060(3) 0.3576(12) 0.016 Uiso 1 1 d .
H3b H 0.3252(16) 1.008(3) 0.3320(11) 0.016 Uiso 1 1 d .
H4a H 0.3406 1.3645 0.2705 0.020 Uiso 1 1 calc R
H4b H 0.3607 1.1821 0.2708 0.020 Uiso 1 1 calc R
H5 H 0.3423 1.2674 0.3523 0.017 Uiso 1 1 calc R
H6a H 0.2114 1.3136 0.3497 0.019 Uiso 1 1 calc R
H6b H 0.2450 1.4502 0.3223 0.019 Uiso 1 1 calc R
H9 H -0.0280 0.5704 0.1704 0.018 Uiso 1 1 calc R
H10 H -0.0757 0.3835 0.2158 0.021 Uiso 1 1 calc R
H11 H -0.0361 0.3843 0.3093 0.020 Uiso 1 1 calc R
H12 H 0.0539 0.5686 0.3581 0.018 Uiso 1 1 calc R
H14 H 0.1686 1.0948 0.4001 0.022 Uiso 1 1 calc R
H15 H 0.0994 1.2756 0.4321 0.026 Uiso 1 1 calc R
H16 H -0.0356 1.2579 0.4070 0.024 Uiso 1 1 calc R
H17 H -0.0998 1.0566 0.3501 0.023 Uiso 1 1 calc R
H18 H -0.0313 0.8754 0.3173 0.018 Uiso 1 1 calc R
H20 H 0.2947 0.7456 0.3698 0.021 Uiso 1 1 calc R
H21 H 0.3742 0.6346 0.4495 0.031 Uiso 1 1 calc R
H22 H 0.3227 0.5605 0.5162 0.033 Uiso 1 1 calc R
H23 H 0.1931 0.6141 0.5050 0.028 Uiso 1 1 calc R
H24 H 0.1144 0.7326 0.4269 0.021 Uiso 1 1 calc R
H26 H 0.0455 1.0958 0.1312 0.019 Uiso 1 1 calc R
H27 H -0.0569 1.2672 0.0938 0.025 Uiso 1 1 calc R
H28 H -0.1691 1.2492 0.1175 0.025 Uiso 1 1 calc R
H29 H -0.1773 1.0613 0.1798 0.024 Uiso 1 1 calc R
H30 H -0.0754 0.8882 0.2170 0.019 Uiso 1 1 calc R
H32 H 0.1989 0.7185 0.1674 0.020 Uiso 1 1 calc R
H33 H 0.2019 0.5951 0.0890 0.024 Uiso 1 1 calc R
H34 H 0.0882 0.5586 0.0172 0.025 Uiso 1 1 calc R
H35 H -0.0292 0.6449 0.0235 0.023 Uiso 1 1 calc R
H36 H -0.0328 0.7696 0.1012 0.020 Uiso 1 1 calc R
C1 C 0.15989(13) 1.3208(3) 0.26753(10) 0.0142(5) Uani 1 1 d .
C2 C 0.18338(14) 1.3374(3) 0.21772(10) 0.0163(5) Uani 1 1 d .
C3 C 0.25214(13) 1.2355(3) 0.21809(10) 0.0144(5) Uani 1 1 d .
C4 C 0.31937(13) 1.2577(3) 0.27010(10) 0.0164(5) Uani 1 1 d .
C5 C 0.29733(13) 1.2354(3) 0.32068(10) 0.0144(5) Uani 1 1 d .
C6 C 0.22827(14) 1.3392(3) 0.31873(10) 0.0159(5) Uani 1 1 d .
C7 C 0.06590(13) 0.6840(3) 0.29328(9) 0.0114(4) Uani 1 1 d .
C8 C 0.04078(12) 0.6857(3) 0.23713(10) 0.0122(4) Uani 1 1 d .
C9 C -0.01172(14) 0.5714(3) 0.20845(10) 0.0154(5) Uani 1 1 d .
C10 C -0.03989(14) 0.4601(3) 0.23544(10) 0.0172(5) Uani 1 1 d .
C11 C -0.01602(14) 0.4601(3) 0.29096(10) 0.0168(5) Uani 1 1 d .
C12 C 0.03712(14) 0.5703(3) 0.32000(10) 0.0153(5) Uani 1 1 d .
C13 C 0.07585(13) 0.9669(3) 0.35489(9) 0.0119(4) Uani 1 1 d .
C14 C 0.11399(15) 1.0869(3) 0.38955(10) 0.0183(5) Uani 1 1 d .
C15 C 0.07282(15) 1.1943(3) 0.40869(11) 0.0219(6) Uani 1 1 d .
C16 C -0.00732(15) 1.1839(3) 0.39392(10) 0.0198(5) Uani 1 1 d .
C17 C -0.04519(15) 1.0647(3) 0.36012(10) 0.0196(5) Uani 1 1 d .
C18 C -0.00443(13) 0.9567(3) 0.34054(10) 0.0153(5) Uani 1 1 d .
C19 C 0.19626(13) 0.7492(3) 0.38989(10) 0.0127(5) Uani 1 1 d .
C20 C 0.27394(15) 0.7195(3) 0.39727(11) 0.0176(6) Uani 1 1 d .
C21 C 0.32109(15) 0.6521(4) 0.44445(11) 0.0257(6) Uani 1 1 d .
C22 C 0.29085(18) 0.6101(4) 0.48441(12) 0.0278(7) Uani 1 1 d .
C23 C 0.21374(15) 0.6410(3) 0.47750(11) 0.0234(6) Uani 1 1 d .
C24 C 0.16686(14) 0.7107(3) 0.43102(10) 0.0176(5) Uani 1 1 d .
C25 C -0.00499(13) 0.9715(3) 0.17765(9) 0.0118(4) Uani 1 1 d .
C26 C 0.00001(14) 1.0877(3) 0.14087(10) 0.0160(5) Uani 1 1 d .
C27 C -0.06068(15) 1.1899(3) 0.11875(10) 0.0211(5) Uani 1 1 d .
C28 C -0.12717(14) 1.1796(3) 0.13295(10) 0.0206(5) Uani 1 1 d .
C29 C -0.13219(14) 1.0675(3) 0.16971(11) 0.0204(5) Uani 1 1 d .
C30 C -0.07142(13) 0.9645(3) 0.19185(10) 0.0154(5) Uani 1 1 d .
C31 C 0.08211(15) 0.7541(3) 0.14255(10) 0.0128(5) Uani 1 1 d .
C32 C 0.15242(15) 0.7033(3) 0.13841(10) 0.0167(5) Uani 1 1 d .
C33 C 0.15413(15) 0.6303(3) 0.09167(10) 0.0204(5) Uani 1 1 d .
C34 C 0.08663(16) 0.6086(3) 0.04897(11) 0.0204(6) Uani 1 1 d .
C35 C 0.01716(15) 0.6598(3) 0.05265(10) 0.0191(5) Uani 1 1 d .
C36 C 0.01508(14) 0.7332(3) 0.09909(10) 0.0169(5) Uani 1 1 d .
N1 N 0.11887(11) 1.1687(2) 0.26737(9) 0.0120(4) Uani 1 1 d .
N2 N 0.22801(12) 1.0683(2) 0.21012(9) 0.0130(4) Uani 1 1 d .
N3 N 0.27940(12) 1.0683(2) 0.32753(8) 0.0122(4) Uani 1 1 d .
P1 P 0.13401(3) 0.83936(7) 0.32729(2) 0.00977(12) Uani 1 1 d .
P2 P 0.07919(3) 0.84317(7) 0.20556(2) 0.00991(12) Uani 1 1 d .
Cl1 Cl 0.27286(3) 0.75052(7) 0.26770(2) 0.01336(11) Uani 1 1 d .
Ru1 Ru 0.181190(8) 0.958654(19) 0.267450(7) 0.00867(4) Uani 1 1 d .
H3c H 0.129(2) 1.198(5) 0.0792(16) 0.058(13) Uiso 1 1 d .
H39a H 0.2246 0.9603 0.0917 0.105 Uiso 1 1 calc R
H39b H 0.2476 1.1144 0.0658 0.105 Uiso 1 1 calc R
H39c H 0.1688 1.0244 0.0354 0.105 Uiso 1 1 calc R
C39 C 0.2046(3) 1.0547(5) 0.07052(17) 0.0701(15) Uani 1 1 d .
O3 O 0.16550(15) 1.1481(3) 0.09742(9) 0.0426(6) Uani 1 1 d .
Cl2 Cl 0.46292(4) 1.07122(8) 0.42721(2) 0.02155(13) Uani 1 1 d .
H2 H 0.513(2) 1.207(4) 0.5008(15) 0.044(10) Uiso 1 1 d .
H38a H 0.5037 1.4952 0.5281 0.093 Uiso 1 1 calc R
H38b H 0.4375 1.3938 0.4863 0.093 Uiso 1 1 calc R
H38c H 0.5136 1.4402 0.4728 0.093 Uiso 1 1 calc R
C38 C 0.4933(3) 1.4108(4) 0.50143(15) 0.0618(12) Uani 1 1 d .
O2 O 0.52955(14) 1.2715(3) 0.52623(9) 0.0386(6) Uani 1 1 d .
H1c H 0.355(2) 1.137(4) 0.4419(14) 0.045(10) Uiso 1 1 d .
H37a H 0.3530 1.1270 0.5194 0.092 Uiso 1 1 calc R
H37b H 0.2998 0.9822 0.4907 0.092 Uiso 1 1 calc R
H37c H 0.2610 1.1452 0.4978 0.092 Uiso 1 1 calc R
C37 C 0.3053(2) 1.0965(6) 0.49103(15) 0.0614(12) Uani 1 1 d .
O1 O 0.30855(12) 1.1457(3) 0.44238(9) 0.0408(6) Uani 1 1 d .

loop_
_atom_site_aniso_label
_atom_site_aniso_U_11
_atom_site_aniso_U_22
_atom_site_aniso_U_33
_atom_site_aniso_U_23
_atom_site_aniso_U_13
_atom_site_aniso_U_12
C1 0.0116(11) 0.0085(10) 0.0220(12) 0.0000(9) 0.0046(10) 0.0024(8)
C2 0.0148(12) 0.0123(12) 0.0207(13) 0.0032(10) 0.0044(10) 0.0011(10)
C3 0.0149(11) 0.0111(11) 0.0176(12) 0.0019(9) 0.0058(10) -0.0024(10)
C4 0.0114(11) 0.0141(12) 0.0231(13) 0.0010(10) 0.0047(10) -0.0016(10)
C5 0.0124(11) 0.0106(12) 0.0173(12) -0.0011(9) 0.0011(9) -0.0056(9)
C6 0.0156(11) 0.0105(12) 0.0201(12) -0.0028(9) 0.0041(10) -0.0026(10)
C7 0.0097(10) 0.0086(11) 0.0157(11) -0.0002(9) 0.0040(9) 0.0029(9)
C8 0.0082(10) 0.0100(11) 0.0180(12) -0.0007(9) 0.0039(9) 0.0012(9)
C9 0.0145(11) 0.0140(12) 0.0172(12) -0.0012(9) 0.0045(10) -0.0007(10)
C10 0.0139(11) 0.0118(12) 0.0243(13) -0.0023(10) 0.0043(10) -0.0053(10)
C11 0.0161(11) 0.0125(12) 0.0250(13) 0.0014(10) 0.0110(10) -0.0011(10)
C12 0.0158(11) 0.0137(12) 0.0178(12) 0.0004(9) 0.0075(10) 0.0006(10)
C13 0.0142(11) 0.0112(11) 0.0122(11) 0.0001(9) 0.0068(9) 0.0005(9)
C14 0.0166(12) 0.0194(13) 0.0203(13) -0.0059(10) 0.0079(10) -0.0045(10)
C15 0.0269(14) 0.0188(13) 0.0235(14) -0.0064(11) 0.0131(11) -0.0034(11)
C16 0.0254(13) 0.0171(13) 0.0233(14) 0.0005(11) 0.0166(11) 0.0034(11)
C17 0.0155(12) 0.0213(14) 0.0239(14) 0.0017(11) 0.0092(10) 0.0044(10)
C18 0.0128(11) 0.0152(12) 0.0170(12) -0.0021(10) 0.0038(9) 0.0005(9)
C19 0.0137(11) 0.0115(12) 0.0111(11) 0.0003(9) 0.0017(9) -0.0011(9)
C20 0.0158(12) 0.0200(14) 0.0169(13) 0.0016(10) 0.0050(10) 0.0016(11)
C21 0.0163(12) 0.0364(17) 0.0241(15) 0.0096(12) 0.0060(11) 0.0072(12)
C22 0.0270(15) 0.0331(18) 0.0200(14) 0.0107(13) 0.0034(12) 0.0070(14)
C23 0.0238(13) 0.0304(16) 0.0179(13) 0.0072(11) 0.0094(11) 0.0000(12)
C24 0.0141(11) 0.0215(13) 0.0174(12) 0.0011(10) 0.0055(10) -0.0012(10)
C25 0.0118(10) 0.0100(11) 0.0110(11) -0.0026(9) 0.0002(9) 0.0013(9)
C26 0.0136(11) 0.0174(12) 0.0162(12) 0.0008(10) 0.0039(10) 0.0009(10)
C27 0.0238(13) 0.0177(13) 0.0184(13) 0.0038(10) 0.0023(11) 0.0035(11)
C28 0.0152(12) 0.0175(13) 0.0226(13) -0.0008(11) -0.0026(10) 0.0060(10)
C29 0.0125(11) 0.0218(14) 0.0272(14) 0.0004(11) 0.0069(11) 0.0063(10)
C30 0.0143(11) 0.0142(12) 0.0175(12) 0.0015(9) 0.0048(10) 0.0011(10)
C31 0.0167(12) 0.0102(12) 0.0111(11) 0.0004(9) 0.0041(9) -0.0019(10)
C32 0.0169(12) 0.0178(13) 0.0148(12) -0.0024(10) 0.0044(10) 0.0007(10)
C33 0.0173(12) 0.0255(15) 0.0187(13) -0.0054(11) 0.0064(10) 0.0033(11)
C34 0.0284(15) 0.0212(15) 0.0126(13) -0.0043(11) 0.0080(11) -0.0006(12)
C35 0.0209(12) 0.0208(13) 0.0123(12) -0.0027(10) 0.0010(10) -0.0009(11)
C36 0.0154(11) 0.0181(13) 0.0163(12) -0.0029(10) 0.0039(10) 0.0018(10)
N1 0.0120(10) 0.0096(9) 0.0140(10) -0.0018(8) 0.0037(8) 0.0006(8)
N2 0.0117(9) 0.0134(11) 0.0133(10) 0.0010(8) 0.0033(8) 0.0003(8)
N3 0.0119(9) 0.0111(10) 0.0136(10) 0.0009(8) 0.0039(8) -0.0003(8)
P1 0.0087(3) 0.0099(3) 0.0107(3) -0.0006(2) 0.0031(2) -0.0004(2)
P2 0.0089(3) 0.0092(3) 0.0110(3) -0.0004(2) 0.0024(2) 0.0002(2)
Cl1 0.0133(2) 0.0116(3) 0.0148(3) 0.0001(2) 0.0041(2) 0.0039(2)
Ru1 0.00738(7) 0.00768(7) 0.01076(7) -0.00042(8) 0.00272(5) 0.00019(8)
C39 0.114(4) 0.061(3) 0.055(3) 0.030(2) 0.055(3) 0.042(3)
O3 0.0519(15) 0.0527(17) 0.0240(12) 0.0087(11) 0.0134(11) 0.0204(14)
Cl2 0.0231(3) 0.0237(3) 0.0170(3) 0.0000(2) 0.0053(2) 0.0034(3)
C38 0.110(4) 0.0295(19) 0.034(2) 0.0038(16) 0.007(2) 0.023(2)
O2 0.0586(15) 0.0245(12) 0.0223(11) -0.0011(9) -0.0008(11) 0.0143(11)
C37 0.040(2) 0.108(4) 0.039(2) -0.005(2) 0.0162(18) -0.016(2)
O1 0.0204(11) 0.0769(19) 0.0263(12) -0.0087(11) 0.0094(9) -0.0065(12)

loop_
_atom_type_symbol
_atom_type_description
_atom_type_scat_dispersion_real
_atom_type_scat_dispersion_imag
_atom_type_scat_source
C C 0.0033 0.0016 'International Tables Vol C Tables 4.2.6.8 and 6.1.1.4'
H H 0.0000 0.0000 'International Tables Vol C Tables 4.2.6.8 and 6.1.1.4'
Cl Cl 0.1484 0.1585 'International Tables Vol C Tables 4.2.6.8 and 6.1.1.4'
N N 0.0061 0.0033 'International Tables Vol C Tables 4.2.6.8 and 6.1.1.4'
O O 0.0106 0.0060 'International Tables Vol C Tables 4.2.6.8 and 6.1.1.4'
P P 0.1023 0.0942 'International Tables Vol C Tables 4.2.6.8 and 6.1.1.4'
Ru Ru -1.2594 0.8363 'International Tables Vol C Tables 4.2.6.8 and 6.1.1.4'

loop_
_exptl_crystal_face_index_h
_exptl_crystal_face_index_k
_exptl_crystal_face_index_l
_exptl_crystal_face_perp_dist
_exptl_oxdiff_crystal_face_indexfrac_h
_exptl_oxdiff_crystal_face_indexfrac_k
_exptl_oxdiff_crystal_face_indexfrac_l
_exptl_oxdiff_crystal_face_x
_exptl_oxdiff_crystal_face_y
_exptl_oxdiff_crystal_face_z
-4 -1 36 0.0368 -3.9999 -1.0000 36.0006 0.4399 0.6998 0.5389
4 1 -37 0.0473 3.9999 1.0000 -37.0006 -0.4485 -0.7228 -0.5533
17 -9 -11 0.0924 17.0000 -9.0000 -10.9993 0.2354 0.3715 -0.9002
9 11 -4 0.0508 8.9998 11.0000 -4.0007 -0.9119 0.1427 0.3284
-22 -2 27 0.0523 -21.9998 -2.0000 27.0002 0.7160 -0.1043 0.6746
20 -3 -29 0.0721 19.9999 -3.0000 -28.9999 -0.3676 0.0217 -0.9154
-2 -12 -5 0.0850 -1.9998 -12.0000 -4.9993 0.7898 -0.1089 -0.6298
-17 9 8 0.0669 -17.0000 9.0000 7.9993 -0.2612 -0.4405 0.8570
11 -8 18 0.0726 11.0001 -8.0000 18.0010 0.5135 0.8312 -0.3283
-15 1 -21 0.0639 -15.0000 1.0000 -21.0006 -0.0084 -0.9916 0.0092
17 -9 -10 0.0836 17.0000 -9.0000 -9.9993 0.2440 0.3945 -0.8858
6 -6 27 0.0524 6.0001 -6.0000 27.0009 0.5370 0.8584 -0.0125
-3 -1 36 0.0309 -2.9999 -1.0000 36.0006 0.4240 0.7333 0.5215
25 3 -16 0.0897 24.9998 3.0000 -16.0001 -0.7359 0.4516 -0.5192
24 -1 -23 0.0751 23.9998 -1.0000 -22.9999 -0.5132 0.2815 -0.8002
-3 -10 22 0.0628 -2.9998 -10.0000 22.0010 0.9044 0.4662 -0.1247
-1 11 -15 0.0627 -1.0002 11.0000 -15.0010 -0.8472 -0.4454 0.3449
-13 5 -21 0.0518 -13.0000 5.0000 -21.0009 -0.3072 -0.9489 0.1718
12 -5 21 0.0682 12.0000 -5.0000 21.0008 0.3231 0.9154 -0.1544
22 -4 3 0.0796 21.9999 -4.0000 3.0007 -0.0576 0.8306 -0.5390
9 -7 -31 0.0786 9.0000 -7.0000 -30.9999 0.0574 -0.3686 -0.9495
20 -5 7 0.0661 20.0000 -5.0000 7.0008 0.0754 0.8616 -0.4958
-15 -9 14 0.0738 -14.9997 -9.0000 14.0006 0.9600 -0.1260 0.0192

loop_
_geom_angle_atom_site_label_1
_geom_angle_atom_site_label_2
_geom_angle_atom_site_label_3
_geom_angle
C2 C1 H1 107.4
C2 C1 C6 112.07(18)
C6 C1 H1 107.4
N1 C1 H1 107.4
N1 C1 C2 111.2(2)
N1 C1 C6 110.99(19)
H2a C2 H2b 107.6
C1 C2 H2a 108.7
C1 C2 H2b 108.7
C1 C2 C3 114.1(2)
C3 C2 H2a 108.7
C3 C2 H2b 108.7
C2 C3 H3 108.3
C4 C3 H3 108.3
C4 C3 C2 110.8(2)
N2 C3 H3 108.3
N2 C3 C2 109.76(19)
N2 C3 C4 111.2(2)
H4a C4 H4b 107.7
C3 C4 H4a 108.8
C3 C4 H4b 108.8
C3 C4 C5 113.84(19)
C5 C4 H4a 108.8
C5 C4 H4b 108.8
C4 C5 H5 108.4
C4 C5 C6 110.5(2)
C6 C5 H5 108.4
N3 C5 H5 108.4
N3 C5 C4 111.0(2)
N3 C5 C6 110.20(19)
H6a C6 H6b 107.7
C1 C6 H6a 108.8
C1 C6 H6b 108.8
C1 C6 C5 113.6(2)
C5 C6 H6a 108.8
C5 C6 H6b 108.8
C8 C7 P1 116.35(17)
C12 C7 C8 119.6(2)
C12 C7 P1 124.04(18)
C7 C8 C9 119.5(2)
C7 C8 P2 116.49(17)
C9 C8 P2 123.98(18)
C8 C9 H9 119.9
C10 C9 H9 119.9
C10 C9 C8 120.2(2)
C9 C10 H10 119.9
C9 C10 C11 120.2(2)
C11 C10 H10 119.9
C10 C11 H11 119.8
C10 C11 C12 120.3(2)
C12 C11 H11 119.8
C7 C12 H12 119.9
C11 C12 H12 119.9
C11 C12 C7 120.1(2)
C14 C13 P1 117.64(18)
C18 C13 C14 118.7(2)
C18 C13 P1 123.57(19)
C13 C14 H14 119.7
C15 C14 H14 119.7
C15 C14 C13 120.6(2)
C14 C15 H15 119.8
C14 C15 C16 120.4(2)
C16 C15 H15 119.8
C15 C16 H16 120.4
C17 C16 H16 120.4
C17 C16 C15 119.2(2)
C16 C17 H17 119.6
C16 C17 C18 120.8(2)
C18 C17 H17 119.6
C13 C18 H18 119.8
C17 C18 H18 119.8
C17 C18 C13 120.3(2)
C20 C19 C24 118.9(2)
C20 C19 P1 120.31(19)
C24 C19 P1 120.78(18)
C19 C20 H20 119.8
C21 C20 H20 119.8
C21 C20 C19 120.5(2)
C20 C21 H21 119.9
C20 C21 C22 120.2(2)
C22 C21 H21 119.9
C21 C22 H22 120.2
C23 C22 H22 120.2
C23 C22 C21 119.5(3)
C22 C23 H23 119.7
C24 C23 H23 119.7
C24 C23 C22 120.5(2)
C19 C24 H24 119.8
C23 C24 H24 119.8
C23 C24 C19 120.3(2)
C26 C25 P2 117.33(17)
C30 C25 C26 118.5(2)
C30 C25 P2 124.15(18)
C25 C26 H26 119.7
C27 C26 H26 119.7
C27 C26 C25 120.6(2)
C26 C27 H27 120.0
C26 C27 C28 120.1(2)
C28 C27 H27 120.0
C27 C28 H28 120.1
C29 C28 H28 120.1
C29 C28 C27 119.8(2)
C28 C29 H29 119.9
C28 C29 C30 120.2(2)
C30 C29 H29 119.9
C25 C30 H30 119.6
C25 C30 C29 120.8(2)
C29 C30 H30 119.6
C32 C31 P2 119.88(19)
C36 C31 C32 118.9(2)
C36 C31 P2 121.22(19)
C31 C32 H32 120.1
C33 C32 H32 120.1
C33 C32 C31 119.8(2)
C32 C33 H33 119.7
C34 C33 H33 119.7
C34 C33 C32 120.5(2)
C33 C34 H34 120.1
C35 C34 H34 120.1
C35 C34 C33 119.9(2)
C34 C35 H35 120.1
C34 C35 C36 119.9(2)
C36 C35 H35 120.1
C31 C36 H36 119.5
C35 C36 H36 119.5
C35 C36 C31 121.0(2)
H1a N1 H1b 108(3)
C1 N1 H1a 108(2)
C1 N1 H1b 106(2)
C1 N1 Ru1 117.46(14)
Ru1 N1 H1a 108(2)
Ru1 N1 H1b 109(2)
H2c N2 H2d 102(2)
C3 N2 H2c 107.8(18)
C3 N2 H2d 104.3(18)
C3 N2 Ru1 118.62(15)
Ru1 N2 H2c 106.4(18)
Ru1 N2 H2d 115.9(17)
H3a N3 H3b 102(2)
C5 N3 H3a 107.0(19)
C5 N3 H3b 108.0(16)
C5 N3 Ru1 119.00(15)
Ru1 N3 H3a 109(2)
Ru1 N3 H3b 110.0(17)
C7 P1 C19 105.00(11)
C7 P1 Ru1 109.53(8)
C13 P1 C7 103.42(10)
C13 P1 C19 99.25(11)
C13 P1 Ru1 114.44(8)
C19 P1 Ru1 123.09(8)
C8 P2 C31 103.71(11)
C8 P2 Ru1 109.77(8)
C25 P2 C8 102.78(10)
C25 P2 C31 98.74(11)
C25 P2 Ru1 114.59(8)
C31 P2 Ru1 124.65(8)
N1 Ru1 N2 88.37(8)
N1 Ru1 N3 87.37(8)
N1 Ru1 P1 92.93(6)
N1 Ru1 P2 92.86(6)
N1 Ru1 Cl1 169.11(6)
N2 Ru1 N3 84.43(8)
N2 Ru1 P1 178.69(6)
N2 Ru1 P2 96.00(6)
N2 Ru1 Cl1 83.49(6)
N3 Ru1 P1 95.57(6)
N3 Ru1 P2 179.52(6)
N3 Ru1 Cl1 84.66(6)
P1 Ru1 Cl1 95.21(2)
P2 Ru1 P1 84.00(2)
P2 Ru1 Cl1 95.16(2)
H39a C39 H39b 109.5
H39a C39 H39c 109.5
H39b C39 H39c 109.5
O3 C39 H39a 109.5
O3 C39 H39b 109.5
O3 C39 H39c 109.5
C39 O3 H3c 117(3)
H38a C38 H38b 109.5
H38a C38 H38c 109.5
H38b C38 H38c 109.5
O2 C38 H38a 109.5
O2 C38 H38b 109.5
O2 C38 H38c 109.5
C38 O2 H2 101(2)
H37a C37 H37b 109.5
H37a C37 H37c 109.5
H37b C37 H37c 109.5
O1 C37 H37a 109.5
O1 C37 H37b 109.5
O1 C37 H37c 109.5
C37 O1 H1c 110(2)

loop_
_geom_bond_atom_site_label_1
_geom_bond_atom_site_label_2
_geom_bond_distance
C1 H1 1.0000
C1 C2 1.519(3)
C1 C6 1.521(3)
C1 N1 1.499(3)
C2 H2a 0.9900
C2 H2b 0.9900
C2 C3 1.528(3)
C3 H3 1.0000
C3 C4 1.527(3)
C3 N2 1.488(3)
C4 H4a 0.9900
C4 H4b 0.9900
C4 C5 1.529(3)
C5 H5 1.0000
C5 C6 1.532(3)
C5 N3 1.487(3)
C6 H6a 0.9900
C6 H6b 0.9900
C7 C8 1.402(3)
C7 C12 1.400(3)
C7 P1 1.840(2)
C8 P2 1.839(2)
C9 H9 0.9500
C9 C8 1.404(3)
C10 H10 0.9500
C10 C9 1.385(3)
C11 H11 0.9500
C11 C10 1.386(4)
C12 H12 0.9500
C12 C11 1.390(3)
C13 C14 1.398(3)
C13 C18 1.396(3)
C13 P1 1.833(2)
C14 H14 0.9500
C14 C15 1.383(3)
C15 H15 0.9500
C15 C16 1.393(4)
C16 H16 0.9500
C16 C17 1.380(4)
C17 H17 0.9500
C17 C18 1.389(3)
C18 H18 0.9500
C19 C20 1.395(3)
C19 C24 1.401(3)
C19 P1 1.841(2)
C20 H20 0.9500
C20 C21 1.387(4)
C21 H21 0.9500
C21 C22 1.390(4)
C22 H22 0.9500
C22 C23 1.390(4)
C23 H23 0.9500
C23 C24 1.381(4)
C24 H24 0.9500
C25 C26 1.412(3)
C25 C30 1.388(3)
C25 P2 1.837(2)
C26 H26 0.9500
C27 H27 0.9500
C27 C26 1.383(3)
C28 H28 0.9500
C28 C27 1.390(3)
C29 H29 0.9500
C29 C28 1.387(4)
C30 H30 0.9500
C30 C29 1.389(3)
C31 C32 1.397(3)
C31 C36 1.391(3)
C31 P2 1.846(2)
C32 H32 0.9500
C33 H33 0.9500
C33 C32 1.392(3)
C34 H34 0.9500
C34 C33 1.386(4)
C35 H35 0.9500
C35 C34 1.379(4)
C36 H36 0.9500
C36 C35 1.389(3)
N1 H1a 0.80(3)
N1 H1b 0.82(3)
N1 Ru1 2.124(2)
N2 H2c 0.86(3)
N2 H2d 0.89(3)
N2 Ru1 2.181(2)
N3 H3a 0.84(3)
N3 H3b 0.96(3)
N3 Ru1 2.182(2)
P1 Ru1 2.2756(6)
P2 Ru1 2.2657(6)
Cl1 Ru1 2.4426(6)
C39 H39a 0.9800
C39 H39b 0.9800
C39 H39c 0.9800
C39 O3 1.410(4)
O3 H3c 0.80(4)
C38 H38a 0.9800
C38 H38b 0.9800
C38 H38c 0.9800
C38 O2 1.413(4)
O2 H2 0.85(4)
C37 H37a 0.9800
C37 H37b 0.9800
C37 H37c 0.9800
C37 O1 1.371(4)
O1 H1c 0.85(3)

loop_
_geom_hbond_atom_site_label_D
_geom_hbond_atom_site_label_H
_geom_hbond_atom_site_label_A
_geom_hbond_distance_DH
_geom_hbond_distance_HA
_geom_hbond_distance_DA
_geom_hbond_angle_DHA
_geom_hbond_site_symmetry_A
N2 H2d O3 0.89(3) 2.09(3) 2.899(3) 151(2) .
N3 H3a O1 0.84(3) 2.24(3) 2.977(3) 147(3) .
N3 H3b Cl2 0.96(3) 2.97(3) 3.527(2) 118(2) .
O3 H3c O2 0.80(4) 1.92(4) 2.672(4) 156(4) 4_474
O2 H2 Cl2 0.85(4) 2.19(4) 3.026(2) 171(3) .
O1 H1c Cl2 0.85(3) 2.21(3) 3.052(2) 167(3) .

loop_
_geom_torsion_atom_site_label_1
_geom_torsion_atom_site_label_2
_geom_torsion_atom_site_label_3
_geom_torsion_atom_site_label_4
_geom_torsion
C1 C2 C3 C4 -50.8(3)
C1 C2 C3 N2 72.4(3)
C1 N1 Ru1 N2 -41.22(18)
C1 N1 Ru1 N3 43.28(17)
C1 N1 Ru1 P1 138.73(16)
C1 N1 Ru1 P2 -137.14(16)
C1 N1 Ru1 Cl1 0.3(5)
C2 C1 C6 C5 -51.1(3)
C2 C1 N1 Ru1 61.6(2)
C2 C3 C4 C5 52.5(3)
C2 C3 N2 Ru1 -59.0(2)
C3 C4 C5 C6 -53.1(3)
C3 C4 C5 N3 69.5(3)
C3 N2 Ru1 N1 41.21(18)
C3 N2 Ru1 N3 -46.31(17)
C3 N2 Ru1 P2 133.92(17)
C3 N2 Ru1 Cl1 -131.55(17)
C4 C3 N2 Ru1 64.0(2)
C4 C5 C6 C1 52.0(3)
C4 C5 N3 Ru1 -63.5(2)
C5 N3 Ru1 N1 -42.31(17)
C5 N3 Ru1 N2 46.31(17)
C5 N3 Ru1 P1 -135.00(16)
C5 N3 Ru1 Cl1 130.27(17)
C6 C1 C2 C3 50.5(3)
C6 C1 N1 Ru1 -63.9(2)
C6 C5 N3 Ru1 59.3(2)
C7 C8 P2 C25 -108.26(18)
C7 C8 P2 C31 149.28(18)
C7 C8 P2 Ru1 14.08(19)
C7 C12 C11 C10 1.1(4)
C7 P1 Ru1 N1 109.33(10)
C7 P1 Ru1 N3 -163.03(9)
C7 P1 Ru1 P2 16.76(8)
C7 P1 Ru1 Cl1 -77.90(8)
C8 C7 C12 C11 0.0(3)
C8 C7 P1 C13 108.71(18)
C8 C7 P1 C19 -147.71(17)
C8 C7 P1 Ru1 -13.69(19)
C8 P2 Ru1 N1 -109.52(10)
C8 P2 Ru1 N2 161.82(9)
C8 P2 Ru1 P1 -16.87(8)
C8 P2 Ru1 Cl1 77.85(8)
C9 C8 P2 C25 71.0(2)
C9 C8 P2 C31 -31.5(2)
C9 C8 P2 Ru1 -166.65(17)
C10 C9 C8 C7 1.6(3)
C10 C9 C8 P2 -177.69(18)
C11 C10 C9 C8 -0.5(4)
C12 C7 C8 C9 -1.3(3)
C12 C7 C8 P2 178.00(17)
C12 C7 P1 C13 -69.4(2)
C12 C7 P1 C19 34.2(2)
C12 C7 P1 Ru1 168.21(17)
C12 C11 C10 C9 -0.9(4)
C13 C14 C15 C16 0.4(4)
C13 P1 Ru1 N1 -6.24(10)
C13 P1 Ru1 N3 81.41(10)
C13 P1 Ru1 P2 -98.81(9)
C13 P1 Ru1 Cl1 166.53(9)
C14 C13 C18 C17 0.5(4)
C14 C13 P1 C7 171.74(19)
C14 C13 P1 C19 63.8(2)
C14 C13 P1 Ru1 -69.2(2)
C14 C15 C16 C17 0.3(4)
C15 C16 C17 C18 -0.5(4)
C16 C17 C18 C13 0.1(4)
C18 C13 C14 C15 -0.8(4)
C18 C13 P1 C7 -12.4(2)
C18 C13 P1 C19 -120.4(2)
C18 C13 P1 Ru1 106.6(2)
C19 C20 C21 C22 1.5(5)
C19 P1 Ru1 N1 -126.69(11)
C19 P1 Ru1 N3 -39.04(11)
C19 P1 Ru1 P2 140.74(10)
C19 P1 Ru1 Cl1 46.08(10)
C20 C19 C24 C23 -1.6(4)
C20 C19 P1 C7 111.4(2)
C20 C19 P1 C13 -141.9(2)
C20 C19 P1 Ru1 -14.6(3)
C20 C21 C22 C23 -2.2(5)
C21 C22 C23 C24 1.1(5)
C22 C23 C24 C19 0.8(4)
C24 C19 C20 C21 0.4(4)
C24 C19 P1 C7 -69.2(2)
C24 C19 P1 C13 37.4(2)
C24 C19 P1 Ru1 164.77(17)
C25 C30 C29 C28 -0.1(4)
C25 P2 Ru1 N1 5.51(10)
C25 P2 Ru1 N2 -83.15(10)
C25 P2 Ru1 P1 98.16(8)
C25 P2 Ru1 Cl1 -167.13(8)
C26 C25 C30 C29 1.1(4)
C26 C25 P2 C8 -167.07(19)
C26 C25 P2 C31 -60.8(2)
C26 C25 P2 Ru1 73.9(2)
C28 C27 C26 C25 0.5(4)
C29 C28 C27 C26 0.6(4)
C30 C25 C26 C27 -1.3(4)
C30 C25 P2 C8 15.2(2)
C30 C25 P2 C31 121.5(2)
C30 C25 P2 Ru1 -103.8(2)
C30 C29 C28 C27 -0.8(4)
C31 C36 C35 C34 -0.9(4)
C31 P2 Ru1 N1 126.80(12)
C31 P2 Ru1 N2 38.14(12)
C31 P2 Ru1 P1 -140.55(10)
C31 P2 Ru1 Cl1 -45.83(10)
C32 C31 C36 C35 1.5(4)
C32 C31 P2 C8 -103.1(2)
C32 C31 P2 C25 151.4(2)
C32 C31 P2 Ru1 23.2(3)
C34 C33 C32 C31 0.5(4)
C35 C34 C33 C32 0.1(4)
C36 C31 C32 C33 -1.3(4)
C36 C31 P2 C8 75.5(2)
C36 C31 P2 C25 -30.0(2)
C36 C31 P2 Ru1 -158.21(18)
C36 C35 C34 C33 0.1(4)
N1 C1 C2 C3 -74.4(2)
N1 C1 C6 C5 74.0(2)
N2 C3 C4 C5 -69.9(3)
N3 C5 C6 C1 -71.0(2)
P1 C7 C8 C9 -179.50(17)
P1 C7 C8 P2 -0.2(2)
P1 C7 C12 C11 178.03(18)
P1 C13 C14 C15 175.3(2)
P1 C13 C18 C17 -175.25(19)
P1 C19 C20 C21 179.8(2)
P1 C19 C24 C23 179.1(2)
P2 C25 C26 C27 -179.1(2)
P2 C25 C30 C29 178.8(2)
P2 C31 C32 C33 177.4(2)
P2 C31 C36 C35 -177.10(19)
